data_7700986
loop_
_publ_author_name
'Tang, Jian'
'Liang, Fei'
'Meng, Xianghe'
'Kang, Kaijin'
'Zeng, Tixian'
'Yin, Wenlong'
'Xia, Mingjun'
'Lin, Zheshuai'
'Kang, Bin'

_publ_section_title
;
 &quot;Two in one&quot;: an unprecedented mixed anion,
 Ba<sub>2</sub>(C<sub>3</sub>N<sub>3</sub>O<sub>3</sub>)(CNO), with the
 coexistence of isolated sp and sp<sup>2</sup>\p-conjugated groups.
;
_journal_issue 38
_journal_name_full 'Dalton transactions (Cambridge, England : 2003)'
_journal_page_first 14246
_journal_page_last 14250
_journal_paper_doi 10.1039/c9dt03337h
_journal_volume 48
_journal_year 2019
_chemical_formula_sum 'C2 Ba N2 O2'
_chemical_formula_weight 221.38
_space_group_IT_number 2
_space_group_name_Hall '-P 1'
_space_group_name_H-M_alt 'P -1'
_symmetry_cell_setting triclinic
_symmetry_space_group_name_Hall '-P 1'
_symmetry_space_group_name_H-M 'P -1'
_atom_sites_solution_hydrogens none
_atom_sites_solution_primary direct
_atom_sites_solution_secondary difmap
_audit_creation_method SHELXL-97
_audit_update_record
;
2019-07-24 deposited with the CCDC.    2019-09-02 downloaded from the CCDC.
;
_cell_angle_alpha 82.146(3)
_cell_angle_beta 75.303(4)
_cell_angle_gamma 60.689(4)
_cell_formula_units_Z 4
_cell_length_a 7.0743(3)
_cell_length_b 7.0882(3)
_cell_length_c 9.0679(4)
_cell_measurement_reflns_used 2777
_cell_measurement_temperature 293(2)
_cell_measurement_theta_max 26.2960
_cell_measurement_theta_min 3.2770
_cell_volume 383.47(3)
_computing_structure_refinement 'SHELXL-97 (Sheldrick, 1997)'
_computing_structure_solution 'SHELXS-97 (Sheldrick, 1990)'
_diffrn_ambient_temperature 293(2)
_diffrn_measured_fraction_theta_full 0.998
_diffrn_measured_fraction_theta_max 0.998
_diffrn_measurement_device_type Rigaku
_diffrn_radiation_monochromator graphite
_diffrn_radiation_source 'fine-focus sealed tube'
_diffrn_radiation_type MoK\a
_diffrn_radiation_wavelength 0.71073
_diffrn_reflns_av_R_equivalents 0.0278
_diffrn_reflns_av_sigmaI/netI 0.0284
_diffrn_reflns_limit_h_max 8
_diffrn_reflns_limit_h_min -8
_diffrn_reflns_limit_k_max 8
_diffrn_reflns_limit_k_min -8
_diffrn_reflns_limit_l_max 11
_diffrn_reflns_limit_l_min -10
_diffrn_reflns_number 4148
_diffrn_reflns_theta_full 26.36
_diffrn_reflns_theta_max 26.36
_diffrn_reflns_theta_min 3.30
_exptl_absorpt_coefficient_mu 10.199
_exptl_crystal_density_diffrn 3.835
_exptl_crystal_density_method 'not measured'
_exptl_crystal_description Prism
_exptl_crystal_F_000 392
_refine_diff_density_max 0.872
_refine_diff_density_min -0.768
_refine_diff_density_rms 0.166
_refine_ls_extinction_coef 0.0023(5)
_refine_ls_extinction_expression Fc^*^=kFc[1+0.001xFc^2^\l^3^/sin(2\q)]^-1/4^
_refine_ls_extinction_method SHELXL
_refine_ls_goodness_of_fit_ref 1.076
_refine_ls_hydrogen_treatment none
_refine_ls_matrix_type full
_refine_ls_number_parameters 128
_refine_ls_number_reflns 1565
_refine_ls_number_restraints 0
_refine_ls_restrained_S_all 1.076
_refine_ls_R_factor_all 0.0227
_refine_ls_R_factor_gt 0.0203
_refine_ls_shift/su_max 0.001
_refine_ls_shift/su_mean 0.000
_refine_ls_structure_factor_coef Fsqd
_refine_ls_weighting_details 'calc w=1/[\s^2^(Fo^2^)+(0.0233P)^2^+0.3859P] where P=(Fo^2^+2Fc^2^)/3'
_refine_ls_weighting_scheme calc
_refine_ls_wR_factor_gt 0.0493
_refine_ls_wR_factor_ref 0.0506
_reflns_number_gt 1423
_reflns_number_total 1565
_reflns_threshold_expression >2sigma(I)
_cod_data_source_file c9dt03337h2.cif
_cod_data_source_block a1
_cod_depositor_comments
;
The following automatic conversions were performed:

'_symmetry_cell_setting' value 'Triclinic' changed to 'triclinic'
according to
/home/data/users/saulius/crontab/automatic-downloads/rss-feeds/RSC/lib/dictionaries/cif_core.dic
dictionary named 'cif_core.dic' version 2.4.2 from 2011-04-26.

Automatic conversion script
Id: cif_fix_values 4973 2017-02-22 13:04:09Z antanas 

 Adding full bibliography for 7700986.cif.
;
_cod_original_sg_symbol_H-M P-1
_cod_database_code 7700986

loop_
_symmetry_equiv_pos_as_xyz
'x, y, z'
'-x, -y, -z'

loop_
_atom_site_label
_atom_site_type_symbol
_atom_site_fract_x
_atom_site_fract_y
_atom_site_fract_z
_atom_site_U_iso_or_equiv
_atom_site_adp_type
_atom_site_occupancy
_atom_site_symmetry_multiplicity
_atom_site_calc_flag
Ba1 Ba 1.37559(4) 0.81688(4) 0.38351(3) 0.01517(11) Uani 1 1 d
Ba2 Ba 0.27272(4) 0.76676(4) 0.88043(3) 0.01540(11) Uani 1 1 d
C1 C 0.9535(7) 0.3244(7) 0.7228(5) 0.0161(9) Uani 1 1 d
C2 C 1.0985(7) 0.5604(7) 0.6553(5) 0.0122(8) Uani 1 1 d
C3 C 0.7348(7) 0.6794(7) 0.6570(5) 0.0125(8) Uani 1 1 d
C4 C -0.2809(7) 0.7588(7) 1.0112(5) 0.0177(9) Uani 1 1 d
N1 N 1.1327(6) 0.3588(6) 0.6984(5) 0.0172(8) Uani 1 1 d
N2 N 0.9043(6) 0.7249(6) 0.6315(4) 0.0153(8) Uani 1 1 d
N3 N 0.7493(6) 0.4847(6) 0.7049(5) 0.0164(8) Uani 1 1 d
N4 N -0.1626(6) 0.8417(6) 0.9755(5) 0.0181(8) Uani 1 1 d
O1 O 0.5437(5) 0.8345(5) 0.6404(4) 0.0174(7) Uani 1 1 d
O2 O 1.2662(5) 0.5966(5) 0.6354(4) 0.0162(6) Uani 1 1 d
O3 O 0.9692(6) 0.1396(6) 0.7666(5) 0.0306(9) Uani 1 1 d
O4 O -0.4016(6) 0.6829(7) 1.0474(5) 0.0381(10) Uani 1 1 d

loop_
_atom_site_aniso_label
_atom_site_aniso_U_11
_atom_site_aniso_U_22
_atom_site_aniso_U_33
_atom_site_aniso_U_23
_atom_site_aniso_U_13
_atom_site_aniso_U_12
Ba1 0.01407(16) 0.01015(16) 0.02318(18) 0.00266(11) -0.00700(11) -0.00651(12)
Ba2 0.01410(16) 0.01328(16) 0.02012(17) 0.00019(11) -0.00521(10) -0.00689(12)
C1 0.017(2) 0.013(2) 0.020(2) 0.0061(18) -0.0085(18) -0.0078(18)
C2 0.0140(19) 0.013(2) 0.012(2) 0.0011(16) -0.0044(16) -0.0073(17)
C3 0.016(2) 0.012(2) 0.012(2) -0.0014(17) -0.0033(16) -0.0089(18)
C4 0.015(2) 0.016(2) 0.019(2) -0.0008(18) -0.0042(18) -0.0048(19)
N1 0.0158(18) 0.0105(18) 0.028(2) 0.0052(16) -0.0105(16) -0.0072(15)
N2 0.0141(17) 0.0124(18) 0.022(2) 0.0013(15) -0.0053(15) -0.0080(16)
N3 0.0131(17) 0.0152(19) 0.024(2) 0.0033(16) -0.0077(15) -0.0081(15)
N4 0.0207(19) 0.023(2) 0.019(2) -0.0033(16) 0.0023(15) -0.0191(18)
O1 0.0125(14) 0.0117(15) 0.0271(19) 0.0034(13) -0.0068(13) -0.0046(12)
O2 0.0150(15) 0.0179(16) 0.0204(17) 0.0012(13) -0.0058(12) -0.0109(13)
O3 0.0291(18) 0.0179(18) 0.055(3) 0.0163(17) -0.0248(18) -0.0154(16)
O4 0.036(2) 0.041(2) 0.041(3) 0.0018(19) -0.0114(18) -0.020(2)

loop_
_atom_type_symbol
_atom_type_description
_atom_type_scat_dispersion_real
_atom_type_scat_dispersion_imag
_atom_type_scat_source
C C 0.0033 0.0016 'International Tables Vol C Tables 4.2.6.8 and 6.1.1.4'
N N 0.0061 0.0033 'International Tables Vol C Tables 4.2.6.8 and 6.1.1.4'
O O 0.0106 0.0060 'International Tables Vol C Tables 4.2.6.8 and 6.1.1.4'
Ba Ba -0.3244 2.2819 'International Tables Vol C Tables 4.2.6.8 and 6.1.1.4'

loop_
_geom_angle_atom_site_label_1
_geom_angle_atom_site_label_2
_geom_angle_atom_site_label_3
_geom_angle
_geom_angle_site_symmetry_1
_geom_angle_site_symmetry_3
O2 Ba1 O1 130.87(9) . 2_776
O2 Ba1 O2 74.64(10) . 2_866
O1 Ba1 O2 118.39(8) 2_776 2_866
O2 Ba1 N2 117.55(10) . 2_776
O1 Ba1 N2 47.20(9) 2_776 2_776
O2 Ba1 N2 164.84(9) 2_866 2_776
O2 Ba1 O1 67.84(8) . 1_655
O1 Ba1 O1 68.06(11) 2_776 1_655
O2 Ba1 O1 81.41(8) 2_866 1_655
N2 Ba1 O1 94.64(9) 2_776 1_655
O2 Ba1 N3 69.59(10) . 2_766
O1 Ba1 N3 158.03(10) 2_776 2_766
O2 Ba1 N3 70.89(9) 2_866 2_766
N2 Ba1 N3 120.64(10) 2_776 2_766
O1 Ba1 N3 133.85(10) 1_655 2_766
O2 Ba1 O3 95.05(10) . 2_766
O1 Ba1 O3 117.15(9) 2_776 2_766
O2 Ba1 O3 113.00(9) 2_866 2_766
N2 Ba1 O3 76.34(10) 2_776 2_766
O1 Ba1 O3 154.67(10) 1_655 2_766
N3 Ba1 O3 44.83(10) 2_766 2_766
O2 Ba1 N1 109.21(10) . 2_866
O1 Ba1 N1 72.98(9) 2_776 2_866
O2 Ba1 N1 45.91(9) 2_866 2_866
N2 Ba1 N1 119.03(10) 2_776 2_866
O1 Ba1 N1 68.68(10) 1_655 2_866
N3 Ba1 N1 110.69(10) 2_766 2_866
O3 Ba1 N1 136.41(11) 2_766 2_866
O2 Ba1 O4 131.87(10) . 1_754
O1 Ba1 O4 94.52(10) 2_776 1_754
O2 Ba1 O4 68.97(10) 2_866 1_754
N2 Ba1 O4 104.53(11) 2_776 1_754
O1 Ba1 O4 132.99(9) 1_655 1_754
N3 Ba1 O4 69.42(11) 2_766 1_754
O3 Ba1 O4 72.33(11) 2_766 1_754
N1 Ba1 O4 64.45(10) 2_866 1_754
O2 Ba1 C3 130.08(10) . 2_776
O1 Ba1 C3 23.01(9) 2_776 2_776
O2 Ba1 C3 140.71(9) 2_866 2_776
N2 Ba1 C3 24.43(10) 2_776 2_776
O1 Ba1 C3 82.40(9) 1_655 2_776
N3 Ba1 C3 140.85(10) 2_766 2_776
O3 Ba1 C3 96.32(10) 2_766 2_776
N1 Ba1 C3 94.81(10) 2_866 2_776
O4 Ba1 C3 97.83(11) 1_754 2_776
O2 Ba1 C2 89.20(10) . 2_866
O1 Ba1 C2 95.95(9) 2_776 2_866
O2 Ba1 C2 22.45(9) 2_866 2_866
N2 Ba1 C2 142.77(10) 2_776 2_866
O1 Ba1 C2 70.78(9) 1_655 2_866
N3 Ba1 C2 91.81(10) 2_766 2_866
O3 Ba1 C2 129.70(10) 2_766 2_866
N1 Ba1 C2 23.95(10) 2_866 2_866
O4 Ba1 C2 68.07(11) 1_754 2_866
C3 Ba1 C2 118.38(10) 2_776 2_866
O2 Ba1 C1 76.99(10) . 2_766
O1 Ba1 C1 139.60(10) 2_776 2_766
O2 Ba1 C1 95.05(9) 2_866 2_766
N2 Ba1 C1 96.56(10) 2_776 2_766
O1 Ba1 C1 144.37(10) 1_655 2_766
N3 Ba1 C1 24.22(10) 2_766 2_766
O3 Ba1 C1 22.47(10) 2_766 2_766
N1 Ba1 C1 131.49(10) 2_866 2_766
O4 Ba1 C1 76.00(11) 1_754 2_766
C3 Ba1 C1 118.22(10) 2_776 2_766
C2 Ba1 C1 115.42(10) 2_866 2_766
O1 Ba2 O2 72.33(9) . 1_455
O1 Ba2 O3 80.52(11) . 1_465
O2 Ba2 O3 82.16(11) 1_455 1_465
O1 Ba2 N4 140.70(11) . .
O2 Ba2 N4 83.73(10) 1_455 .
O3 Ba2 N4 65.39(12) 1_465 .
O1 Ba2 O4 85.79(11) . 1_655
O2 Ba2 O4 135.65(10) 1_455 1_655
O3 Ba2 O4 132.52(11) 1_465 1_655
N4 Ba2 O4 131.58(12) . 1_655
O1 Ba2 O4 114.37(11) . 2_567
O2 Ba2 O4 73.35(11) 1_455 2_567
O3 Ba2 O4 144.72(10) 1_465 2_567
N4 Ba2 O4 86.67(11) . 2_567
O4 Ba2 O4 81.98(12) 1_655 2_567
O1 Ba2 N4 91.90(10) . 2_577
O2 Ba2 N4 145.99(11) 1_455 2_577
O3 Ba2 N4 65.31(11) 1_465 2_577
N4 Ba2 N4 91.10(10) . 2_577
O4 Ba2 N4 70.01(11) 1_655 2_577
O4 Ba2 N4 140.07(12) 2_567 2_577
O1 Ba2 N3 45.68(10) . .
O2 Ba2 N3 69.95(9) 1_455 .
O3 Ba2 N3 124.21(12) 1_465 .
N4 Ba2 N3 148.92(10) . .
O4 Ba2 N3 67.24(11) 1_655 .
O4 Ba2 N3 70.49(11) 2_567 .
N4 Ba2 N3 119.95(10) 2_577 .
O1 Ba2 C3 23.33(11) . .
O2 Ba2 C3 77.32(9) 1_455 .
O3 Ba2 C3 103.80(12) 1_465 .
N4 Ba2 C3 159.47(11) . .
O4 Ba2 C3 68.81(12) 1_655 .
O4 Ba2 C3 95.29(11) 2_567 .
N4 Ba2 C3 100.17(10) 2_577 .
N3 Ba2 C3 24.82(10) . .
O1 Ba2 O3 146.98(9) . 2_667
O2 Ba2 O3 140.28(9) 1_455 2_667
O3 Ba2 O3 96.66(11) 1_465 2_667
N4 Ba2 O3 60.57(10) . 2_667
O4 Ba2 O3 71.89(10) 1_655 2_667
O4 Ba2 O3 86.87(10) 2_567 2_667
N4 Ba2 O3 58.08(10) 2_577 2_667
N3 Ba2 O3 135.29(9) . 2_667
C3 Ba2 O3 139.88(9) . 2_667
O1 Ba2 C2 91.86(10) . 1_455
O2 Ba2 C2 20.38(10) 1_455 1_455
O3 Ba2 C2 79.30(10) 1_465 1_455
N4 Ba2 C2 64.05(10) . 1_455
O4 Ba2 C2 146.76(11) 1_655 1_455
O4 Ba2 C2 68.85(11) 2_567 1_455
N4 Ba2 C2 143.22(10) 2_577 1_455
N3 Ba2 C2 87.62(9) . 1_455
C3 Ba2 C2 97.57(10) . 1_455
O3 Ba2 C2 120.15(9) 2_667 1_455
O1 Ba2 Ba2 124.38(6) . 2_577
O2 Ba2 Ba2 121.88(6) 1_455 2_577
O3 Ba2 Ba2 53.45(9) 1_465 2_577
N4 Ba2 Ba2 46.80(7) . 2_577
O4 Ba2 Ba2 102.38(8) 1_655 2_577
O4 Ba2 Ba2 121.23(8) 2_567 2_577
N4 Ba2 Ba2 44.30(7) 2_577 2_577
N3 Ba2 Ba2 164.23(7) . 2_577
C3 Ba2 Ba2 141.53(7) . 2_577
O3 Ba2 Ba2 43.21(6) 2_667 2_577
C2 Ba2 Ba2 106.16(7) 1_455 2_577
O3 C1 N1 120.9(4) . .
O3 C1 N3 116.8(4) . .
N1 C1 N3 122.4(4) . .
O3 C1 Ba1 62.3(2) . 2_766
N1 C1 Ba1 153.7(3) . 2_766
N3 C1 Ba1 62.2(2) . 2_766
O2 C2 N2 118.2(4) . .
O2 C2 N1 117.0(4) . .
N2 C2 N1 124.7(4) . .
O2 C2 Ba1 54.7(2) . 2_866
N2 C2 Ba1 164.5(3) . 2_866
N1 C2 Ba1 64.2(2) . 2_866
O2 C2 Ba2 46.22(19) . 1_655
N2 C2 Ba2 105.2(2) . 1_655
N1 C2 Ba2 112.4(3) . 1_655
Ba1 C2 Ba2 79.79(8) 2_866 1_655
O1 C3 N2 117.7(4) . .
O1 C3 N3 117.8(4) . .
N2 C3 N3 124.4(4) . .
O1 C3 Ba2 55.2(2) . .
N2 C3 Ba2 143.7(3) . .
N3 C3 Ba2 72.7(2) . .
O1 C3 Ba1 57.0(2) . 2_776
N2 C3 Ba1 61.6(2) . 2_776
N3 C3 Ba1 167.0(3) . 2_776
Ba2 C3 Ba1 95.93(11) . 2_776
O4 C4 N4 178.2(5) . .
C2 N1 C1 116.4(4) . .
C2 N1 Ba1 91.8(2) . 2_866
C1 N1 Ba1 149.1(3) . 2_866
C2 N2 C3 115.7(4) . .
C2 N2 Ba1 147.9(3) . 2_776
C3 N2 Ba1 93.9(2) . 2_776
C3 N3 C1 116.3(4) . .
C3 N3 Ba1 137.0(3) . 2_766
C1 N3 Ba1 93.6(2) . 2_766
C3 N3 Ba2 82.4(2) . .
C1 N3 Ba2 143.0(3) . .
Ba1 N3 Ba2 91.66(9) 2_766 .
C4 N4 Ba2 145.1(3) . .
C4 N4 Ba2 121.1(3) . 2_577
Ba2 N4 Ba2 88.90(9) . 2_577
C3 O1 Ba2 101.5(3) . .
C3 O1 Ba1 100.0(2) . 2_776
Ba2 O1 Ba1 123.11(11) . 2_776
C3 O1 Ba1 117.9(2) . 1_455
Ba2 O1 Ba1 102.92(9) . 1_455
Ba1 O1 Ba1 111.94(11) 2_776 1_455
C2 O2 Ba2 113.4(3) . 1_655
C2 O2 Ba1 122.0(3) . .
Ba2 O2 Ba1 106.94(10) 1_655 .
C2 O2 Ba1 102.9(2) . 2_866
Ba2 O2 Ba1 104.45(10) 1_655 2_866
Ba1 O2 Ba1 105.36(10) . 2_866
C1 O3 Ba2 136.0(3) . 1_645
C1 O3 Ba1 95.2(3) . 2_766
Ba2 O3 Ba1 126.64(12) 1_645 2_766
C1 O3 Ba2 100.2(3) . 2_667
Ba2 O3 Ba2 83.34(11) 1_645 2_667
Ba1 O3 Ba2 104.71(11) 2_766 2_667
C4 O4 Ba2 122.1(4) . 1_455
C4 O4 Ba2 125.8(3) . 2_567
Ba2 O4 Ba2 98.02(12) 1_455 2_567
C4 O4 Ba1 104.0(3) . 1_356
Ba2 O4 Ba1 110.40(13) 1_455 1_356
Ba2 O4 Ba1 92.48(12) 2_567 1_356

loop_
_geom_bond_atom_site_label_1
_geom_bond_atom_site_label_2
_geom_bond_distance
_geom_bond_site_symmetry_2
Ba1 O2 2.751(3) .
Ba1 O1 2.766(3) 2_776
Ba1 O2 2.772(3) 2_866
Ba1 N2 2.865(4) 2_776
Ba1 O1 2.914(3) 1_655
Ba1 N3 2.945(3) 2_766
Ba1 O3 2.955(3) 2_766
Ba1 N1 2.983(4) 2_866
Ba1 O4 3.092(4) 1_754
Ba1 C3 3.248(4) 2_776
Ba1 C2 3.312(4) 2_866
Ba1 C1 3.323(4) 2_766
Ba2 O1 2.672(3) .
Ba2 O2 2.689(3) 1_455
Ba2 O3 2.735(3) 1_465
Ba2 N4 2.772(3) .
Ba2 O4 2.852(4) 1_655
Ba2 O4 2.882(4) 2_567
Ba2 N4 2.893(4) 2_577
Ba2 N3 3.073(4) .
Ba2 C3 3.190(4) .
Ba2 O3 3.210(4) 2_667
Ba2 C2 3.418(4) 1_455
Ba2 Ba2 3.9682(6) 2_577
C1 O3 1.275(6) .
C1 N1 1.364(5) .
C1 N3 1.366(6) .
C1 Ba1 3.323(4) 2_766
C2 O2 1.297(5) .
C2 N2 1.344(6) .
C2 N1 1.345(6) .
C2 Ba1 3.312(4) 2_866
C2 Ba2 3.418(4) 1_655
C3 O1 1.289(5) .
C3 N2 1.346(5) .
C3 N3 1.351(6) .
C3 Ba1 3.248(4) 2_776
C4 O4 1.177(6) .
C4 N4 1.202(6) .
N1 Ba1 2.983(4) 2_866
N2 Ba1 2.865(4) 2_776
N3 Ba1 2.945(3) 2_766
N4 Ba2 2.893(4) 2_577
O1 Ba1 2.766(3) 2_776
O1 Ba1 2.914(3) 1_455
O2 Ba2 2.689(3) 1_655
O2 Ba1 2.772(3) 2_866
O3 Ba2 2.735(3) 1_645
O3 Ba1 2.955(3) 2_766
O3 Ba2 3.210(4) 2_667
O4 Ba2 2.852(4) 1_455
O4 Ba2 2.882(4) 2_567
O4 Ba1 3.092(4) 1_356
